data_8105292
loop_
_publ_author_name
'Li, Ling-Chuan'
'Zhou, Xiao-Li'
'Liu, Yan-Li'
'Wang, Li-Ping'

_publ_section_title
;
 Crystal structure of catena-poly[di-\m2-chlorido-1,10-phenanthroline-\k2
 N,N&#x2032;-cadmium(II)], C12H8Cl2CdN2
;
_journal_issue 4
_journal_name_full 'Zeitschrift f\"ur Kristallographie - New Crystal Structures'
_journal_page_first 803
_journal_page_last 804
_journal_paper_doi 10.1515/ncrs-2020-0019
_journal_volume 235
_journal_year 2020
_chemical_formula_moiety 'C12 H8 Cd Cl2 N2'
_chemical_formula_sum 'C12 H8 Cd Cl2 N2'
_chemical_formula_weight 363.50
_space_group_IT_number 15
_space_group_name_Hall '-C 2yc'
_space_group_name_H-M_alt 'C 1 2/c 1'
_symmetry_cell_setting monoclinic
_symmetry_space_group_name_Hall '-C 2yc'
_symmetry_space_group_name_H-M 'C 1 2/c 1'
_atom_sites_solution_hydrogens geom
_atom_sites_solution_primary direct
_atom_sites_solution_secondary difmap
_cell_angle_alpha 90.00
_cell_angle_beta 110.710(10)
_cell_angle_gamma 90.00
_cell_formula_units_Z 4
_cell_length_a 16.969(5)
_cell_length_b 10.515(3)
_cell_length_c 7.238(2)
_cell_measurement_reflns_used 9577
_cell_measurement_temperature 298(2)
_cell_measurement_theta_max 27.56
_cell_measurement_theta_min 2.32
_cell_volume 1208.0(6)
_computing_cell_refinement 'Bruker SAINT'
_computing_data_collection 'Bruker D8 VENTURE'
_computing_data_reduction 'Bruker SAINT'
_computing_structure_refinement 'SHELXL-97 (Sheldrick, 2008)''
_computing_structure_solution 'SHELXS-97 (Sheldrick, 2008)'
_diffrn_ambient_temperature 298(2)
_diffrn_measured_fraction_theta_full 0.999
_diffrn_measured_fraction_theta_max 0.999
_diffrn_measurement_device_type 'Bruker D8 VENTURE PHOTON'
_diffrn_measurement_method '\f and \w scans'
_diffrn_radiation_monochromator graphite
_diffrn_radiation_source 'fine-focus sealed tube'
_diffrn_radiation_type MoK\a
_diffrn_radiation_wavelength 0.71073
_diffrn_reflns_av_R_equivalents 0.0290
_diffrn_reflns_av_sigmaI/netI 0.0131
_diffrn_reflns_limit_h_max 22
_diffrn_reflns_limit_h_min -22
_diffrn_reflns_limit_k_max 13
_diffrn_reflns_limit_k_min -13
_diffrn_reflns_limit_l_max 9
_diffrn_reflns_limit_l_min -9
_diffrn_reflns_number 16070
_diffrn_reflns_theta_full 27.59
_diffrn_reflns_theta_max 27.59
_diffrn_reflns_theta_min 2.57
_exptl_absorpt_coefficient_mu 2.224
_exptl_absorpt_correction_T_max 0.6902
_exptl_absorpt_correction_T_min 0.6523
_exptl_absorpt_correction_type multi-scan
_exptl_absorpt_process_details 'SADABS(Bruker 2000)'
_exptl_crystal_colour colourless
_exptl_crystal_density_diffrn 1.999
_exptl_crystal_density_method 'not measured'
_exptl_crystal_description block
_exptl_crystal_F_000 704
_exptl_crystal_size_max 0.21
_exptl_crystal_size_mid 0.19
_exptl_crystal_size_min 0.18
_refine_diff_density_max 0.800
_refine_diff_density_min -0.740
_refine_diff_density_rms 0.351
_refine_ls_extinction_coef 0.0205(12)
_refine_ls_extinction_expression Fc^*^=kFc[1+0.001xFc^2^\l^3^/sin(2\q)]^-1/4^
_refine_ls_extinction_method SHELXL
_refine_ls_goodness_of_fit_ref 1.348
_refine_ls_hydrogen_treatment mixed
_refine_ls_matrix_type full
_refine_ls_number_parameters 79
_refine_ls_number_reflns 1402
_refine_ls_number_restraints 0
_refine_ls_restrained_S_all 1.348
_refine_ls_R_factor_all 0.0320
_refine_ls_R_factor_gt 0.0245
_refine_ls_shift/su_max 0.001
_refine_ls_shift/su_mean 0.000
_refine_ls_structure_factor_coef Fsqd
_refine_ls_weighting_details 'calc w=1/[\s^2^(Fo^2^)+(0.0486P)^2^+0.0000P] where P=(Fo^2^+2Fc^2^)/3'
_refine_ls_weighting_scheme calc
_refine_ls_wR_factor_gt 0.0612
_refine_ls_wR_factor_ref 0.0806
_reflns_number_gt 1303
_reflns_number_total 1402
_reflns_threshold_expression >2sigma(I)
_cod_data_source_file suppl_ncrs-2020-0019_suppl.cif
_cod_data_source_block a
_cod_original_sg_symbol_H-M C2/c
_cod_database_code 8105292

loop_
_symmetry_equiv_pos_as_xyz
'x, y, z'
'-x, y, -z+1/2'
'x+1/2, y+1/2, z'
'-x+1/2, y+1/2, -z+1/2'
'-x, -y, -z'
'x, -y, z-1/2'
'-x+1/2, -y+1/2, -z'
'x+1/2, -y+1/2, z-1/2'

loop_
_atom_site_label
_atom_site_type_symbol
_atom_site_fract_x
_atom_site_fract_y
_atom_site_fract_z
_atom_site_U_iso_or_equiv
_atom_site_adp_type
_atom_site_occupancy
_atom_site_symmetry_multiplicity
_atom_site_calc_flag
_atom_site_refinement_flags
_atom_site_disorder_assembly
_atom_site_disorder_group
Cd1 Cd 0.5000 0.92906(2) 0.7500 0.03231(17) Uani 1 2 d S . .
Cl1 Cl 0.59574(5) 1.07724(6) 1.01183(11) 0.0398(2) Uani 1 1 d . . .
N1 N 0.42417(14) 0.7464(2) 0.5998(3) 0.0387(5) Uani 1 1 d . . .
C1 C 0.3488(2) 0.7473(4) 0.4548(5) 0.0596(9) Uani 1 1 d . . .
H1 H 0.3252 0.8245 0.3999 0.071 Uiso 1 1 calc R . .
C2 C 0.3055(3) 0.6359(6) 0.3849(7) 0.0855(17) Uani 1 1 d . . .
H2 H 0.2522 0.6397 0.2874 0.103 Uiso 1 1 calc R . .
C3 C 0.3381(4) 0.5245(5) 0.4533(7) 0.092(2) Uani 1 1 d . . .
H3 H 0.3079 0.4505 0.4045 0.110 Uiso 1 1 calc R . .
C5 C 0.4588(2) 0.6342(2) 0.6722(4) 0.0427(7) Uani 1 1 d . . .
C4 C 0.4185(3) 0.5176(3) 0.6004(6) 0.0685(13) Uani 1 1 d . . .
C6 C 0.4623(4) 0.4025(3) 0.6815(8) 0.106(3) Uani 1 1 d . . .
H6 H 0.4364 0.3250 0.6353 0.128 Uiso 1 1 calc R . .

loop_
_atom_site_aniso_label
_atom_site_aniso_U_11
_atom_site_aniso_U_22
_atom_site_aniso_U_33
_atom_site_aniso_U_23
_atom_site_aniso_U_13
_atom_site_aniso_U_12
Cd1 0.0391(2) 0.0252(2) 0.0250(2) 0.000 0.00191(13) 0.000
Cl1 0.0430(4) 0.0407(4) 0.0322(4) -0.0085(2) 0.0091(3) -0.0126(2)
N1 0.0390(11) 0.0406(12) 0.0386(12) -0.0127(10) 0.0164(10) -0.0059(9)
C1 0.0398(15) 0.087(3) 0.0484(18) -0.0299(17) 0.0113(13) -0.0098(16)
C2 0.060(2) 0.132(4) 0.074(3) -0.061(3) 0.035(2) -0.049(3)
C3 0.123(4) 0.099(4) 0.088(3) -0.069(3) 0.080(3) -0.084(4)
C5 0.0670(18) 0.0317(14) 0.0470(16) -0.0113(11) 0.0422(14) -0.0119(12)
C4 0.122(3) 0.0413(19) 0.080(3) -0.0291(18) 0.083(3) -0.037(2)
C6 0.228(9) 0.0298(14) 0.134(6) -0.025(2) 0.154(7) -0.034(3)

loop_
_atom_type_symbol
_atom_type_description
_atom_type_scat_dispersion_real
_atom_type_scat_dispersion_imag
_atom_type_scat_source
C C 0.0033 0.0016 'International Tables Vol C Tables 4.2.6.8 and 6.1.1.4'
H H 0.0000 0.0000 'International Tables Vol C Tables 4.2.6.8 and 6.1.1.4'
Cd Cd -0.8075 1.2024 'International Tables Vol C Tables 4.2.6.8 and 6.1.1.4'
Cl Cl 0.1484 0.1585 'International Tables Vol C Tables 4.2.6.8 and 6.1.1.4'
N N 0.0061 0.0033 'International Tables Vol C Tables 4.2.6.8 and 6.1.1.4'

loop_
_geom_angle_atom_site_label_1
_geom_angle_atom_site_label_2
_geom_angle_atom_site_label_3
_geom_angle
_geom_angle_site_symmetry_1
_geom_angle_site_symmetry_3
N1 Cd1 N1 70.57(12) . 2_656
N1 Cd1 Cl1 160.77(7) . .
N1 Cd1 Cl1 93.15(6) 2_656 .
N1 Cd1 Cl1 93.15(6) . 2_656
N1 Cd1 Cl1 160.77(7) 2_656 2_656
Cl1 Cd1 Cl1 104.53(4) . 2_656
N1 Cd1 Cl1 85.55(6) . 5_677
N1 Cd1 Cl1 92.20(6) 2_656 5_677
Cl1 Cd1 Cl1 84.90(3) . 5_677
Cl1 Cd1 Cl1 96.79(3) 2_656 5_677
N1 Cd1 Cl1 92.20(6) . 6_575
N1 Cd1 Cl1 85.55(6) 2_656 6_575
Cl1 Cd1 Cl1 96.79(3) . 6_575
Cl1 Cd1 Cl1 84.90(3) 2_656 6_575
Cl1 Cd1 Cl1 177.25(3) 5_677 6_575
Cd1 Cl1 Cd1 95.10(3) . 5_677
C1 N1 C5 118.6(3) . .
C1 N1 Cd1 124.9(2) . .
C5 N1 Cd1 116.48(18) . .
N1 C1 C2 121.3(4) . .
N1 C1 H1 119.4 . .
C2 C1 H1 119.4 . .
C3 C2 C1 121.3(4) . .
C3 C2 H2 119.4 . .
C1 C2 H2 119.4 . .
C2 C3 C4 119.9(3) . .
C2 C3 H3 120.1 . .
C4 C3 H3 120.1 . .
N1 C5 C4 122.2(4) . .
N1 C5 C5 118.16(16) . 2_656
C4 C5 C5 119.6(3) . 2_656
C3 C4 C5 116.7(4) . .
C3 C4 C6 125.3(4) . .
C5 C4 C6 118.0(5) . .
C6 C6 C4 122.4(3) 2_656 .
C6 C6 H6 118.8 2_656 .
C4 C6 H6 118.8 . .

loop_
_geom_bond_atom_site_label_1
_geom_bond_atom_site_label_2
_geom_bond_distance
_geom_bond_site_symmetry_2
Cd1 N1 2.353(2) .
Cd1 N1 2.353(2) 2_656
Cd1 Cl1 2.5457(9) .
Cd1 Cl1 2.5457(9) 2_656
Cd1 Cl1 2.7561(10) 5_677
Cd1 Cl1 2.7561(10) 6_575
Cl1 Cd1 2.7561(10) 5_677
N1 C1 1.337(4) .
N1 C5 1.339(4) .
C1 C2 1.381(6) .
C1 H1 0.9300 .
C2 C3 1.315(9) .
C2 H2 0.9300 .
C3 C4 1.405(8) .
C3 H3 0.9300 .
C5 C4 1.410(4) .
C5 C5 1.453(7) 2_656
C4 C6 1.434(7) .
C6 C6 1.312(13) 2_656
C6 H6 0.9300 .

loop_
_geom_hbond_atom_site_label_D
_geom_hbond_atom_site_label_H
_geom_hbond_atom_site_label_A
_geom_hbond_distance_DH
_geom_hbond_distance_HA
_geom_hbond_distance_DA
_geom_hbond_angle_DHA
_geom_hbond_site_symmetry_A
C1 H1 Cl1 0.93 2.94 3.580(4) 126.9 2_656
C2 H2 Cl1 0.93 2.78 3.680(4) 163.8 3_444

loop_
_geom_torsion_atom_site_label_1
_geom_torsion_atom_site_label_2
_geom_torsion_atom_site_label_3
_geom_torsion_atom_site_label_4
_geom_torsion
_geom_torsion_site_symmetry_1
_geom_torsion_site_symmetry_2
_geom_torsion_site_symmetry_3
_geom_torsion_site_symmetry_4
N1 Cd1 Cl1 Cd1 -60.51(17) . . . 5_677
N1 Cd1 Cl1 Cd1 -91.93(6) 2_656 . . 5_677
Cl1 Cd1 Cl1 Cd1 95.71(3) 2_656 . . 5_677
Cl1 Cd1 Cl1 Cd1 0.0 5_677 . . 5_677
Cl1 Cd1 Cl1 Cd1 -177.82(2) 6_575 . . 5_677
N1 Cd1 N1 C1 178.6(3) 2_656 . . .
Cl1 Cd1 N1 C1 145.1(2) . . . .
Cl1 Cd1 N1 C1 -11.9(2) 2_656 . . .
Cl1 Cd1 N1 C1 84.7(2) 5_677 . . .
Cl1 Cd1 N1 C1 -96.9(2) 6_575 . . .
N1 Cd1 N1 C5 1.18(13) 2_656 . . .
Cl1 Cd1 N1 C5 -32.3(3) . . . .
Cl1 Cd1 N1 C5 170.69(18) 2_656 . . .
Cl1 Cd1 N1 C5 -92.74(18) 5_677 . . .
Cl1 Cd1 N1 C5 85.67(18) 6_575 . . .
C5 N1 C1 C2 2.4(5) . . . .
Cd1 N1 C1 C2 -174.9(2) . . . .
N1 C1 C2 C3 -2.5(6) . . . .
C1 C2 C3 C4 0.0(6) . . . .
C1 N1 C5 C4 0.1(4) . . . .
Cd1 N1 C5 C4 177.7(2) . . . .
C1 N1 C5 C5 179.1(3) . . . 2_656
Cd1 N1 C5 C5 -3.3(4) . . . 2_656
C2 C3 C4 C5 2.3(5) . . . .
C2 C3 C4 C6 -177.3(4) . . . .
N1 C5 C4 C3 -2.4(4) . . . .
C5 C5 C4 C3 178.5(3) 2_656 . . .
N1 C5 C4 C6 177.3(3) . . . .
C5 C5 C4 C6 -1.8(5) 2_656 . . .
C3 C4 C6 C6 179.7(6) . . . 2_656
C5 C4 C6 C6 0.1(8) . . . 2_656
